data_7201957
loop_
_publ_author_name
'Constable, Edwin C.'
'Chaurin, Val\'erie'
'Housecroft, Catherine E.'
'Neuburger, Markus'
'Schaffner, Silvia'

_publ_section_title
;
 The aryl--phen and phen--phen embraces---new supramolecular motifs
;
_journal_issue 8
_journal_name_full CrystEngComm
_journal_page_first 1063
_journal_paper_doi 10.1039/b801019f
_journal_volume 10
_journal_year 2008
_chemical_formula_moiety 'C38 H28 Cu N4 O2, F6 P'
_chemical_formula_sum 'C38 H28 Cu F6 N4 O2 P'
_chemical_formula_weight 781.17
_space_group_IT_number 2
_symmetry_cell_setting triclinic
_symmetry_space_group_name_Hall '-P 1'
_symmetry_space_group_name_H-M 'P -1'
_atom_sites_solution_hydrogens geom
_atom_sites_solution_primary direct
_audit_creation_date 07-12-06
_audit_creation_method CRYSTALS_ver_12.84
_cell_angle_alpha 71.8196(16)
_cell_angle_beta 82.5003(13)
_cell_angle_gamma 82.8793(17)
_cell_formula_units_Z 2
_cell_length_a 10.1491(3)
_cell_length_b 11.4654(3)
_cell_length_c 15.1523(4)
_cell_measurement_reflns_used 7411
_cell_measurement_temperature 173
_cell_measurement_theta_max 27
_cell_measurement_theta_min 1
_cell_volume 1654.33(8)
_computing_cell_refinement 'DENZO/SCALEPACK (Otwinowski & Minor, 1997)'
_computing_data_collection 'COLLECT (Nonius, 1997-2001).'
_computing_data_reduction 'DENZO/SCALEPACK (Otwinowski & Minor, 1997)'
_computing_molecular_graphics 'CAMERON (Watkin et al., 1996)'
_computing_publication_material 'CRYSTALS (Betteridge et al., 2003)'
_computing_structure_refinement 'CRYSTALS (Betteridge et al., 2003)'
_computing_structure_solution 'SIR92 (Altomare et al., 1994)'
_diffrn_ambient_temperature 173
_diffrn_measured_fraction_theta_full 0.999
_diffrn_measured_fraction_theta_max 0.995
_diffrn_measurement_device_type 'Nonius KappaCCD'
_diffrn_measurement_method '\f & \w scans'
_diffrn_radiation_monochromator graphite
_diffrn_radiation_type 'Mo K\a'
_diffrn_radiation_wavelength 0.71073
_diffrn_reflns_av_R_equivalents 0.016
_diffrn_reflns_limit_h_max 13
_diffrn_reflns_limit_h_min -13
_diffrn_reflns_limit_k_max 14
_diffrn_reflns_limit_k_min -13
_diffrn_reflns_limit_l_max 19
_diffrn_reflns_limit_l_min -19
_diffrn_reflns_number 14503
_diffrn_reflns_theta_full 26.936
_diffrn_reflns_theta_max 27.486
_diffrn_reflns_theta_min 2.364
_diffrn_standards_number 0
_exptl_absorpt_coefficient_mu 0.785
_exptl_absorpt_correction_T_max 0.97
_exptl_absorpt_correction_T_min 0.84
_exptl_absorpt_correction_type multi-scan
_exptl_absorpt_process_details 'DENZO/SCALEPACK (Otwinowski & Minor, 1997)'
_exptl_crystal_colour purple
_exptl_crystal_density_diffrn 1.568
_exptl_crystal_description plate
_exptl_crystal_F_000 796
_exptl_crystal_size_max 0.28
_exptl_crystal_size_mid 0.22
_exptl_crystal_size_min 0.04
_refine_diff_density_max 0.33
_refine_diff_density_min -0.36
_refine_ls_extinction_method None
_refine_ls_goodness_of_fit_ref 1.1026
_refine_ls_hydrogen_treatment constr
_refine_ls_matrix_type full
_refine_ls_number_parameters 523
_refine_ls_number_reflns 5280
_refine_ls_number_restraints 784
_refine_ls_R_factor_all 0.0576
_refine_ls_R_factor_gt 0.0380
_refine_ls_shift/su_max 0.001303
_refine_ls_structure_factor_coef F
_refine_ls_weighting_details
;
Method, part 1, Chebychev polynomial, (Watkin, 1994, Prince, 1982)
[weight] = 1.0/[A~0~*T~0~(x)+A~1~*T~1~(x) ... +A~n-1~]*T~n-1~(x)]
where A~i~ are the Chebychev coefficients listed below and x= Fcalc/Fmax
Method = Robust Weighting (Prince, 1982)
W = [weight] * [1-(deltaF/6*sigmaF)^2^]^2^
A~i~ are:
0.661 0.530 0.357
;
_refine_ls_weighting_scheme calc
_refine_ls_wR_factor_all 0.0615
_refine_ls_wR_factor_gt 0.0447
_refine_ls_wR_factor_ref 0.0447
_reflns_limit_h_max 13
_reflns_limit_h_min -12
_reflns_limit_k_max 14
_reflns_limit_k_min -13
_reflns_limit_l_max 19
_reflns_limit_l_min 0
_reflns_number_gt 5280
_reflns_number_total 7534
_reflns_threshold_expression I>2.5\s(I)
_oxford_diffrn_Wilson_B_factor 0.00
_oxford_diffrn_Wilson_scale 0.00
_oxford_refine_ls_scale 0.4340(6)
_oxford_structure_analysis_title '12100940 chaurinCuHe_173k'
_cod_data_source_file b801019f.txt
_cod_data_source_block chaurinCuHe
_cod_depositor_comments
;
The following automatic conversions were performed:
'_symmetry_cell_setting' value 'Triclinic' changed to 'triclinic'
according to '/home/saulius/struct/CIF-dictionaries/cif_core.dic'
dictionary named 'cif_core.dic' version 2.4.1 from 2010-06-29.

Automatic conversion script
Id: cif_fix_enum 1527 2010-12-29 10:47:43Z saulius 
;
_cod_original_formula_sum 'C38 H28 Cu1 F6 N4 O2 P1'
_cod_database_code 7201957

loop_
_symmetry_equiv_pos_as_xyz
x,y,z
-x,-y,-z

loop_
_atom_site_label
_atom_site_type_symbol
_atom_site_fract_x
_atom_site_fract_y
_atom_site_fract_z
_atom_site_U_iso_or_equiv
_atom_site_occupancy
_atom_site_adp_type
_atom_site_refinement_flags_posn
_atom_site_refinement_flags_adp
_atom_site_refinement_flags_occupancy
_atom_site_disorder_assembly
_atom_site_disorder_group
_atom_site_attached_hydrogens
Cu1 Cu 0.48583(3) 0.63222(3) 0.749326(19) 0.0399 1.0000 Uani . . . . . .
N1 N 0.62425(19) 0.58575(16) 0.83940(13) 0.0396 1.0000 Uani . . . . . .
N2 N 0.36908(18) 0.67967(15) 0.86052(12) 0.0344 1.0000 Uani . . . . . .
N3 N 0.43309(19) 0.56121(17) 0.65552(13) 0.0406 1.0000 Uani . . . . . .
N4 N 0.44601(17) 0.79813(17) 0.64448(12) 0.0361 1.0000 Uani . . . . . .
C1 C 0.7489(2) 0.5373(2) 0.83003(18) 0.0479 1.0000 Uani . . . . . .
C2 C 0.8403(3) 0.5222(3) 0.8956(2) 0.0566 1.0000 Uani . . . . . .
C3 C 0.8019(3) 0.5588(2) 0.97259(19) 0.0531 1.0000 Uani . . . . . .
C4 C 0.6698(2) 0.6101(2) 0.98645(16) 0.0446 1.0000 Uani . . . . . .
C5 C 0.5840(2) 0.62027(19) 0.91802(14) 0.0371 1.0000 Uani . . . . . .
C6 C 0.6210(3) 0.6532(2) 1.06481(17) 0.0519 1.0000 Uani . . . . . .
C7 C 0.4950(3) 0.7049(2) 1.07325(17) 0.0504 1.0000 Uani . . . . . .
C8 C 0.4049(3) 0.7174(2) 1.00474(15) 0.0432 1.0000 Uani . . . . . .
C9 C 0.4484(2) 0.67280(18) 0.92795(14) 0.0366 1.0000 Uani . . . . . .
C10 C 0.2740(3) 0.7735(2) 1.00908(17) 0.0481 1.0000 Uani . . . . . .
C11 C 0.1962(3) 0.7850(2) 0.93930(17) 0.0466 1.0000 Uani . . . . . .
C12 C 0.2461(2) 0.73539(19) 0.86566(15) 0.0382 1.0000 Uani . . . . . .
C13 C 0.1612(2) 0.7453(2) 0.79081(15) 0.0376 1.0000 Uani . . . . . .
C14 C 0.1479(2) 0.6445(2) 0.76134(15) 0.0392 1.0000 Uani . . . . . .
C15 C 0.0685(2) 0.6535(2) 0.69110(16) 0.0426 1.0000 Uani . . . . . .
C16 C 0.0037(2) 0.7669(2) 0.64799(17) 0.0463 1.0000 Uani . . . . . .
C17 C 0.0173(2) 0.8692(2) 0.67542(18) 0.0493 1.0000 Uani . . . . . .
C18 C 0.0935(2) 0.8587(2) 0.74685(17) 0.0441 1.0000 Uani . . . . . .
C19 C -0.0910(3) 0.6867(3) 0.5451(2) 0.0678 1.0000 Uani . . . . . .
C20 C 0.4275(3) 0.4439(2) 0.66064(18) 0.0506 1.0000 Uani . . . . . .
C21 C 0.3726(3) 0.4074(3) 0.5945(2) 0.0613 1.0000 Uani . . . . . .
C22 C 0.3204(3) 0.4958(3) 0.5208(2) 0.0594 1.0000 Uani . . . . . .
C23 C 0.3228(2) 0.6208(3) 0.51235(17) 0.0495 1.0000 Uani . . . . . .
C24 C 0.3822(2) 0.6495(2) 0.58124(15) 0.0407 1.0000 Uani . . . . . .
C25 C 0.2652(3) 0.7194(3) 0.43957(18) 0.0572 1.0000 Uani . . . . . .
C26 C 0.2614(3) 0.8376(3) 0.43882(18) 0.0558 1.0000 Uani . . . . . .
C27 C 0.3182(2) 0.8697(2) 0.50962(16) 0.0456 1.0000 Uani . . . . . .
C28 C 0.3842(2) 0.7758(2) 0.57748(15) 0.0392 1.0000 Uani . . . . . .
C29 C 0.3074(3) 0.9894(2) 0.51687(17) 0.0499 1.0000 Uani . . . . . .
C30 C 0.3642(3) 1.0113(2) 0.58670(17) 0.0476 1.0000 Uani . . . . . .
C31 C 0.4370(2) 0.9136(2) 0.64899(15) 0.0387 1.0000 Uani . . . . . .
C32 C 0.5059(2) 0.93452(19) 0.72217(15) 0.0384 1.0000 Uani . . . . . .
C33 C 0.6341(2) 0.8809(2) 0.73905(15) 0.0393 1.0000 Uani . . . . . .
C34 C 0.6988(2) 0.8965(2) 0.80942(16) 0.0424 1.0000 Uani . . . . . .
C35 C 0.6315(3) 0.9637(2) 0.86595(17) 0.0454 1.0000 Uani . . . . . .
C36 C 0.5027(3) 1.0171(2) 0.85062(19) 0.0506 1.0000 Uani . . . . . .
C37 C 0.4409(2) 1.0047(2) 0.77840(18) 0.0459 1.0000 Uani . . . . . .
C38 C 0.8159(3) 0.9284(3) 0.9575(2) 0.0629 1.0000 Uani . . . . . .
O1 O -0.0761(2) 0.7877(2) 0.57763(15) 0.0630 1.0000 Uani . . . . . .
O2 O 0.6832(2) 0.9810(2) 0.93941(14) 0.0604 1.0000 Uani . . . . . .
P1 P 0.03762(8) 0.24780(6) 0.75593(5) 0.0552 1.0000 Uani D U . . . .
F1 F -0.0767(7) 0.1807(7) 0.7449(7) 0.1266 0.3500 Uani D U . . . .
F2 F 0.1631(8) 0.3062(8) 0.7748(5) 0.1138 0.3500 Uani D U . . . .
F3 F -0.0125(9) 0.3701(6) 0.6908(5) 0.1095 0.3500 Uani D U . . . .
F4 F 0.0992(6) 0.1167(5) 0.8264(4) 0.0720 0.3500 Uani D U . . . .
F5 F -0.0367(9) 0.2757(7) 0.8440(5) 0.1521 0.3500 Uani D U . . . .
F6 F 0.1289(9) 0.2083(7) 0.6776(4) 0.1170 0.3500 Uani D U . . . .
F11 F -0.0167(5) 0.1684(3) 0.7006(3) 0.0957 0.6500 Uani D U . . . .
F12 F 0.0796(6) 0.3347(4) 0.8059(4) 0.1225 0.6500 Uani D U . . . .
F13 F 0.0301(5) 0.3627(4) 0.6614(3) 0.0896 0.6500 Uani D U . . . .
F14 F 0.0329(5) 0.1377(4) 0.8459(3) 0.1149 0.6500 Uani D U . . . .
F15 F -0.1150(4) 0.2906(5) 0.7789(3) 0.1257 0.6500 Uani D U . . . .
F16 F 0.1796(4) 0.2116(4) 0.7235(5) 0.1621 0.6500 Uani D U . . . .
H11 H 0.7794 0.5102 0.7734 0.0548 1.0000 Uiso R . . . . .
H21 H 0.9332 0.4845 0.8856 0.0635 1.0000 Uiso R . . . . .
H31 H 0.8667 0.5496 1.0193 0.0612 1.0000 Uiso R . . . . .
H61 H 0.6813 0.6447 1.1140 0.0624 1.0000 Uiso R . . . . .
H71 H 0.4639 0.7351 1.1283 0.0613 1.0000 Uiso R . . . . .
H101 H 0.2381 0.8048 1.0629 0.0587 1.0000 Uiso R . . . . .
H111 H 0.1044 0.8282 0.9403 0.0567 1.0000 Uiso R . . . . .
H141 H 0.1968 0.5634 0.7915 0.0465 1.0000 Uiso R . . . . .
H151 H 0.0583 0.5794 0.6720 0.0519 1.0000 Uiso R . . . . .
H171 H -0.0284 0.9511 0.6431 0.0585 1.0000 Uiso R . . . . .
H181 H 0.1005 0.9323 0.7675 0.0534 1.0000 Uiso R . . . . .
H191 H -0.1515 0.7143 0.4939 0.0849 1.0000 Uiso R . . . . .
H192 H -0.1301 0.6192 0.5977 0.0849 1.0000 Uiso R . . . . .
H193 H -0.0017 0.6555 0.5207 0.0849 1.0000 Uiso R . . . . .
H201 H 0.4644 0.3784 0.7146 0.0613 1.0000 Uiso R . . . . .
H211 H 0.3714 0.3180 0.6010 0.0773 1.0000 Uiso R . . . . .
H221 H 0.2808 0.4712 0.4729 0.0766 1.0000 Uiso R . . . . .
H251 H 0.2273 0.7001 0.3886 0.0709 1.0000 Uiso R . . . . .
H261 H 0.2185 0.9043 0.3882 0.0654 1.0000 Uiso R . . . . .
H291 H 0.2586 1.0585 0.4713 0.0555 1.0000 Uiso R . . . . .
H301 H 0.3542 1.0959 0.5938 0.0546 1.0000 Uiso R . . . . .
H331 H 0.6809 0.8298 0.6996 0.0463 1.0000 Uiso R . . . . .
H341 H 0.7924 0.8599 0.8191 0.0505 1.0000 Uiso R . . . . .
H361 H 0.4544 1.0648 0.8921 0.0640 1.0000 Uiso R . . . . .
H371 H 0.3495 1.0461 0.7663 0.0555 1.0000 Uiso R . . . . .
H381 H 0.8413 0.9478 1.0127 0.0783 1.0000 Uiso R . . . . .
H382 H 0.8790 0.9639 0.9016 0.0783 1.0000 Uiso R . . . . .
H383 H 0.8203 0.8370 0.9707 0.0783 1.0000 Uiso R . . . . .

loop_
_atom_site_aniso_label
_atom_site_aniso_U_11
_atom_site_aniso_U_22
_atom_site_aniso_U_33
_atom_site_aniso_U_23
_atom_site_aniso_U_13
_atom_site_aniso_U_12
Cu1 0.04431(16) 0.04039(15) 0.03479(14) -0.01000(11) -0.00827(10) -0.00126(11)
N1 0.0389(9) 0.0355(9) 0.0396(9) -0.0031(7) -0.0068(7) -0.0031(7)
N2 0.0390(9) 0.0309(8) 0.0318(8) -0.0065(7) -0.0038(7) -0.0050(7)
N3 0.0436(10) 0.0412(10) 0.0394(9) -0.0160(8) -0.0009(8) -0.0059(8)
N4 0.0343(9) 0.0413(9) 0.0317(8) -0.0091(7) -0.0028(7) -0.0045(7)
C1 0.0409(12) 0.0492(13) 0.0472(13) -0.0055(10) -0.0062(10) -0.0024(10)
C2 0.0404(13) 0.0596(15) 0.0589(15) 0.0008(12) -0.0117(11) -0.0049(11)
C3 0.0483(13) 0.0542(14) 0.0509(14) 0.0016(11) -0.0199(11) -0.0117(11)
C4 0.0509(13) 0.0378(11) 0.0410(12) 0.0019(9) -0.0145(10) -0.0145(10)
C5 0.0429(11) 0.0314(10) 0.0339(10) -0.0011(8) -0.0086(9) -0.0093(8)
C6 0.0711(17) 0.0466(13) 0.0387(12) -0.0028(10) -0.0220(11) -0.0166(12)
C7 0.0723(17) 0.0470(13) 0.0344(11) -0.0096(10) -0.0124(11) -0.0143(12)
C8 0.0589(14) 0.0372(11) 0.0334(10) -0.0069(9) -0.0062(10) -0.0122(10)
C9 0.0446(11) 0.0300(10) 0.0335(10) -0.0043(8) -0.0072(8) -0.0077(8)
C10 0.0614(15) 0.0462(12) 0.0392(12) -0.0175(10) 0.0007(11) -0.0081(11)
C11 0.0478(13) 0.0481(13) 0.0458(12) -0.0186(10) -0.0016(10) -0.0021(10)
C12 0.0422(11) 0.0337(10) 0.0373(10) -0.0084(8) -0.0027(9) -0.0057(8)
C13 0.0343(10) 0.0397(11) 0.0369(10) -0.0090(9) -0.0025(8) -0.0040(8)
C14 0.0379(11) 0.0387(11) 0.0394(11) -0.0087(9) -0.0052(9) -0.0037(9)
C15 0.0409(12) 0.0458(12) 0.0432(12) -0.0151(10) -0.0037(9) -0.0074(9)
C16 0.0352(11) 0.0591(14) 0.0462(12) -0.0168(11) -0.0102(9) -0.0013(10)
C17 0.0412(12) 0.0471(13) 0.0580(14) -0.0136(11) -0.0157(11) 0.0081(10)
C18 0.0392(12) 0.0431(12) 0.0513(13) -0.0169(10) -0.0065(10) 0.0006(9)
C19 0.0674(18) 0.083(2) 0.0628(17) -0.0262(15) -0.0242(14) -0.0117(15)
C20 0.0602(15) 0.0484(13) 0.0446(13) -0.0176(11) 0.0045(11) -0.0113(11)
C21 0.0735(18) 0.0565(15) 0.0636(16) -0.0310(14) 0.0088(14) -0.0242(14)
C22 0.0586(16) 0.0766(18) 0.0564(15) -0.0344(14) 0.0002(13) -0.0247(14)
C23 0.0437(12) 0.0680(16) 0.0434(12) -0.0237(11) -0.0013(10) -0.0148(11)
C24 0.0374(11) 0.0514(13) 0.0350(10) -0.0148(9) -0.0020(9) -0.0076(9)
C25 0.0515(14) 0.0828(19) 0.0432(13) -0.0225(13) -0.0110(11) -0.0121(13)
C26 0.0470(14) 0.0758(18) 0.0405(12) -0.0093(12) -0.0131(10) -0.0022(12)
C27 0.0379(11) 0.0585(14) 0.0371(11) -0.0084(10) -0.0059(9) -0.0046(10)
C28 0.0346(10) 0.0477(12) 0.0327(10) -0.0086(9) -0.0015(8) -0.0045(9)
C29 0.0466(13) 0.0496(13) 0.0427(12) 0.0010(10) -0.0087(10) 0.0019(10)
C30 0.0486(13) 0.0402(12) 0.0480(13) -0.0060(10) -0.0047(10) -0.0006(10)
C31 0.0380(11) 0.0384(11) 0.0367(11) -0.0073(9) -0.0005(9) -0.0055(9)
C32 0.0427(11) 0.0341(10) 0.0379(11) -0.0088(9) -0.0035(9) -0.0078(9)
C33 0.0435(11) 0.0354(10) 0.0373(11) -0.0079(9) -0.0025(9) -0.0062(9)
C34 0.0408(11) 0.0412(11) 0.0439(12) -0.0082(9) -0.0036(9) -0.0113(9)
C35 0.0502(13) 0.0465(12) 0.0433(12) -0.0154(10) -0.0026(10) -0.0158(10)
C36 0.0516(14) 0.0515(14) 0.0569(14) -0.0285(12) 0.0011(11) -0.0101(11)
C37 0.0435(12) 0.0408(12) 0.0543(13) -0.0164(10) -0.0007(10) -0.0058(9)
C38 0.0692(18) 0.0666(17) 0.0601(16) -0.0192(14) -0.0242(14) -0.0145(14)
O1 0.0570(11) 0.0721(12) 0.0663(12) -0.0251(10) -0.0306(9) 0.0069(9)
O2 0.0632(12) 0.0735(12) 0.0566(11) -0.0324(10) -0.0088(9) -0.0149(10)
P1 0.0604(4) 0.0475(4) 0.0557(4) -0.0159(3) 0.0035(3) -0.0066(3)
F1 0.093(4) 0.110(5) 0.160(6) 0.019(5) -0.066(4) -0.047(4)
F2 0.134(5) 0.148(6) 0.076(4) -0.028(4) -0.001(4) -0.099(4)
F3 0.144(5) 0.050(3) 0.119(6) -0.015(4) -0.019(5) 0.025(4)
F4 0.092(4) 0.071(3) 0.057(3) -0.022(3) -0.028(3) 0.011(3)
F5 0.185(5) 0.133(5) 0.115(5) -0.054(4) 0.081(5) 0.020(5)
F6 0.162(6) 0.131(5) 0.053(3) -0.046(3) -0.008(4) 0.049(5)
F11 0.139(4) 0.0584(17) 0.103(3) -0.0375(19) -0.043(2) 0.006(2)
F12 0.183(4) 0.088(2) 0.120(3) -0.039(2) -0.064(3) -0.023(3)
F13 0.139(3) 0.0523(19) 0.066(2) -0.0090(15) -0.001(2) 0.001(2)
F14 0.153(4) 0.102(3) 0.074(2) 0.027(2) -0.040(3) -0.063(3)
F15 0.084(2) 0.167(4) 0.121(3) -0.054(3) 0.022(2) 0.002(3)
F16 0.067(2) 0.108(3) 0.246(6) 0.004(4) 0.040(3) 0.027(2)

loop_
_atom_type_symbol
_atom_type_scat_dispersion_real
_atom_type_scat_dispersion_imag
_atom_type_scat_Cromer_Mann_a1
_atom_type_scat_Cromer_Mann_b1
_atom_type_scat_Cromer_Mann_a2
_atom_type_scat_Cromer_Mann_b2
_atom_type_scat_Cromer_Mann_a3
_atom_type_scat_Cromer_Mann_b3
_atom_type_scat_Cromer_Mann_a4
_atom_type_scat_Cromer_Mann_b4
_atom_type_scat_Cromer_Mann_c
_atom_type_scat_source
C 0.0033 0.0016 2.3100 20.8439 1.0200 10.2075 1.5886 0.5687 0.8650 51.6512 0.2156 'International Tables Vol C 4.2.6.8 and 6.1.1.4'
H 0.0000 0.0000 0.4930 10.5109 0.3229 26.1257 0.1402 3.1424 0.0408 57.7998 0.0030 'International Tables Vol C 4.2.6.8 and 6.1.1.4'
Cu 0.3201 1.2651 13.3380 3.5828 7.1676 0.2470 5.6158 11.3966 1.6735 64.8126 1.1910 'International Tables Vol C 4.2.6.8 and 6.1.1.4'
N 0.0061 0.0033 12.2126 0.0057 3.1322 9.8933 2.0125 28.9975 1.1663 0.5826 -11.5290 'International Tables Vol C 4.2.6.8 and 6.1.1.4'
O 0.0106 0.0060 3.0485 13.2771 2.2868 5.7011 1.5463 0.3239 0.8670 32.9089 0.2508 'International Tables Vol C 4.2.6.8 and 6.1.1.4'
P 0.1023 0.0942 6.4345 1.9067 4.1791 27.1570 1.7800 0.5260 1.4908 68.1645 1.1149 'International Tables Vol C 4.2.6.8 and 6.1.1.4'
F 0.0171 0.0103 3.5392 10.2825 2.6412 4.2944 1.5170 0.2615 1.0243 26.1476 0.2776 'International Tables Vol C 4.2.6.8 and 6.1.1.4'

loop_
_geom_angle_atom_site_label_1
_geom_angle_site_symmetry_1
_geom_angle_atom_site_label_2
_geom_angle_site_symmetry_2
_geom_angle_atom_site_label_3
_geom_angle_site_symmetry_3
_geom_angle
_geom_angle_publ_flag
N1 . Cu1 . N2 . 82.23(7) yes
N1 . Cu1 . N3 . 135.20(8) yes
N2 . Cu1 . N3 . 129.68(7) yes
N1 . Cu1 . N4 . 129.84(7) yes
N2 . Cu1 . N4 . 97.58(7) yes
N3 . Cu1 . N4 . 81.96(7) yes
Cu1 . N1 . C1 . 129.58(17) yes
Cu1 . N1 . C5 . 112.71(14) yes
C1 . N1 . C5 . 117.4(2) yes
Cu1 . N2 . C9 . 109.21(14) yes
Cu1 . N2 . C12 . 131.00(14) yes
C9 . N2 . C12 . 118.19(19) yes
Cu1 . N3 . C20 . 129.49(17) yes
Cu1 . N3 . C24 . 112.57(15) yes
C20 . N3 . C24 . 117.5(2) yes
Cu1 . N4 . C28 . 109.46(14) yes
Cu1 . N4 . C31 . 128.81(14) yes
C28 . N4 . C31 . 118.46(19) yes
N1 . C1 . C2 . 123.2(3) yes
N1 . C1 . H11 . 118.4 no
C2 . C1 . H11 . 118.4 no
C1 . C2 . C3 . 119.6(3) yes
C1 . C2 . H21 . 120.2 no
C3 . C2 . H21 . 120.2 no
C2 . C3 . C4 . 119.5(2) yes
C2 . C3 . H31 . 120.2 no
C4 . C3 . H31 . 120.2 no
C3 . C4 . C5 . 117.2(2) yes
C3 . C4 . C6 . 123.4(2) yes
C5 . C4 . C6 . 119.3(2) yes
C4 . C5 . N1 . 122.9(2) yes
C4 . C5 . C9 . 119.8(2) yes
N1 . C5 . C9 . 117.25(19) yes
C4 . C6 . C7 . 121.1(2) yes
C4 . C6 . H61 . 119.5 no
C7 . C6 . H61 . 119.5 no
C6 . C7 . C8 . 121.2(2) yes
C6 . C7 . H71 . 119.4 no
C8 . C7 . H71 . 119.4 no
C7 . C8 . C9 . 119.2(2) yes
C7 . C8 . C10 . 123.4(2) yes
C9 . C8 . C10 . 117.4(2) yes
C5 . C9 . C8 . 119.3(2) yes
C5 . C9 . N2 . 117.61(19) yes
C8 . C9 . N2 . 123.0(2) yes
C8 . C10 . C11 . 119.6(2) yes
C8 . C10 . H101 . 120.2 no
C11 . C10 . H101 . 120.2 no
C10 . C11 . C12 . 119.7(2) yes
C10 . C11 . H111 . 120.2 no
C12 . C11 . H111 . 120.2 no
C11 . C12 . N2 . 122.1(2) yes
C11 . C12 . C13 . 119.9(2) yes
N2 . C12 . C13 . 117.98(19) yes
C12 . C13 . C14 . 121.55(19) yes
C12 . C13 . C18 . 120.1(2) yes
C14 . C13 . C18 . 118.4(2) yes
C13 . C14 . C15 . 121.7(2) yes
C13 . C14 . H141 . 119.1 no
C15 . C14 . H141 . 119.1 no
C14 . C15 . C16 . 118.8(2) yes
C14 . C15 . H151 . 120.6 no
C16 . C15 . H151 . 120.6 no
C15 . C16 . C17 . 120.3(2) yes
C15 . C16 . O1 . 124.4(2) yes
C17 . C16 . O1 . 115.3(2) yes
C16 . C17 . C18 . 120.4(2) yes
C16 . C17 . H171 . 119.8 no
C18 . C17 . H171 . 119.8 no
C13 . C18 . C17 . 120.3(2) yes
C13 . C18 . H181 . 119.8 no
C17 . C18 . H181 . 119.8 no
O1 . C19 . H191 . 109.5 no
O1 . C19 . H192 . 109.5 no
H191 . C19 . H192 . 109.5 no
O1 . C19 . H193 . 109.4 no
H191 . C19 . H193 . 109.5 no
H192 . C19 . H193 . 109.5 no
N3 . C20 . C21 . 123.4(3) yes
N3 . C20 . H201 . 118.3 no
C21 . C20 . H201 . 118.3 no
C20 . C21 . C22 . 119.0(3) yes
C20 . C21 . H211 . 120.5 no
C22 . C21 . H211 . 120.5 no
C21 . C22 . C23 . 120.0(2) yes
C21 . C22 . H221 . 120.0 no
C23 . C22 . H221 . 120.0 no
C22 . C23 . C24 . 117.3(2) yes
C22 . C23 . C25 . 123.7(2) yes
C24 . C23 . C25 . 119.0(2) yes
C23 . C24 . N3 . 122.8(2) yes
C23 . C24 . C28 . 119.7(2) yes
N3 . C24 . C28 . 117.4(2) yes
C23 . C25 . C26 . 121.1(2) yes
C23 . C25 . H251 . 119.4 no
C26 . C25 . H251 . 119.4 no
C25 . C26 . C27 . 121.2(2) yes
C25 . C26 . H261 . 119.4 no
C27 . C26 . H261 . 119.4 no
C26 . C27 . C28 . 118.8(2) yes
C26 . C27 . C29 . 123.6(2) yes
C28 . C27 . C29 . 117.6(2) yes
C24 . C28 . C27 . 119.9(2) yes
C24 . C28 . N4 . 117.1(2) yes
C27 . C28 . N4 . 122.9(2) yes
C27 . C29 . C30 . 119.6(2) yes
C27 . C29 . H291 . 120.2 no
C30 . C29 . H291 . 120.2 no
C29 . C30 . C31 . 119.8(2) yes
C29 . C30 . H301 . 120.1 no
C31 . C30 . H301 . 120.1 no
C30 . C31 . N4 . 121.5(2) yes
C30 . C31 . C32 . 121.5(2) yes
N4 . C31 . C32 . 116.98(19) yes
C31 . C32 . C33 . 120.7(2) yes
C31 . C32 . C37 . 120.6(2) yes
C33 . C32 . C37 . 118.7(2) yes
C32 . C33 . C34 . 121.5(2) yes
C32 . C33 . H331 . 119.2 no
C34 . C33 . H331 . 119.3 no
C33 . C34 . C35 . 118.9(2) yes
C33 . C34 . H341 . 120.5 no
C35 . C34 . H341 . 120.5 no
C34 . C35 . C36 . 120.3(2) yes
C34 . C35 . O2 . 124.0(2) yes
C36 . C35 . O2 . 115.6(2) yes
C35 . C36 . C37 . 120.3(2) yes
C35 . C36 . H361 . 119.8 no
C37 . C36 . H361 . 119.9 no
C32 . C37 . C36 . 120.2(2) yes
C32 . C37 . H371 . 119.9 no
C36 . C37 . H371 . 119.9 no
O2 . C38 . H381 . 109.5 no
O2 . C38 . H382 . 109.3 no
H381 . C38 . H382 . 109.5 no
O2 . C38 . H383 . 109.5 no
H381 . C38 . H383 . 109.5 no
H382 . C38 . H383 . 109.5 no
C19 . O1 . C16 . 117.7(2) yes
C38 . O2 . C35 . 117.7(2) yes
F1 . P1 . F2 . 174.4(4) yes
F1 . P1 . F3 . 93.8(4) yes
F2 . P1 . F3 . 91.8(4) yes
F1 . P1 . F4 . 88.7(3) yes
F2 . P1 . F4 . 85.7(3) yes
F3 . P1 . F4 . 177.3(4) yes
F1 . P1 . F5 . 92.2(4) yes
F2 . P1 . F5 . 87.1(4) yes
F3 . P1 . F5 . 93.5(4) yes
F4 . P1 . F5 . 87.3(3) yes
F1 . P1 . F6 . 92.0(4) yes
F2 . P1 . F6 . 87.9(4) yes
F3 . P1 . F6 . 94.0(4) yes
F4 . P1 . F6 . 85.0(3) yes
F5 . P1 . F6 . 171.1(4) yes
F11 . P1 . F12 . 174.5(2) yes
F11 . P1 . F13 . 87.0(2) yes
F12 . P1 . F13 . 89.2(2) yes
F11 . P1 . F14 . 90.6(2) yes
F12 . P1 . F14 . 92.9(2) yes
F13 . P1 . F14 . 175.5(3) yes
F11 . P1 . F15 . 86.1(2) yes
F12 . P1 . F15 . 89.6(3) yes
F13 . P1 . F15 . 85.1(2) yes
F14 . P1 . F15 . 90.9(2) yes
F11 . P1 . F16 . 90.3(3) yes
F12 . P1 . F16 . 93.7(3) yes
F13 . P1 . F16 . 89.9(2) yes
F14 . P1 . F16 . 94.0(3) yes
F15 . P1 . F16 . 174.0(3) yes

loop_
_geom_bond_atom_site_label_1
_geom_bond_site_symmetry_1
_geom_bond_atom_site_label_2
_geom_bond_site_symmetry_2
_geom_bond_distance
_geom_bond_publ_flag
Cu1 . N1 . 1.9953(19) yes
Cu1 . N2 . 2.1047(18) yes
Cu1 . N3 . 1.9995(19) yes
Cu1 . N4 . 2.0969(18) yes
N1 . C1 . 1.326(3) yes
N1 . C5 . 1.367(3) yes
N2 . C9 . 1.359(3) yes
N2 . C12 . 1.335(3) yes
N3 . C20 . 1.331(3) yes
N3 . C24 . 1.367(3) yes
N4 . C28 . 1.363(3) yes
N4 . C31 . 1.338(3) yes
C1 . C2 . 1.405(4) yes
C1 . H11 . 1.000 no
C2 . C3 . 1.354(4) yes
C2 . H21 . 1.000 no
C3 . C4 . 1.413(4) yes
C3 . H31 . 1.000 no
C4 . C5 . 1.408(3) yes
C4 . C6 . 1.432(4) yes
C5 . C9 . 1.441(3) yes
C6 . C7 . 1.349(4) yes
C6 . H61 . 1.000 no
C7 . C8 . 1.434(3) yes
C7 . H71 . 1.000 no
C8 . C9 . 1.411(3) yes
C8 . C10 . 1.404(4) yes
C10 . C11 . 1.365(4) yes
C10 . H101 . 1.000 no
C11 . C12 . 1.415(3) yes
C11 . H111 . 1.000 no
C12 . C13 . 1.480(3) yes
C13 . C14 . 1.389(3) yes
C13 . C18 . 1.401(3) yes
C14 . C15 . 1.388(3) yes
C14 . H141 . 1.000 no
C15 . C16 . 1.386(3) yes
C15 . H151 . 1.000 no
C16 . C17 . 1.388(4) yes
C16 . O1 . 1.367(3) yes
C17 . C18 . 1.378(3) yes
C17 . H171 . 1.000 no
C18 . H181 . 1.000 no
C19 . O1 . 1.424(4) yes
C19 . H191 . 1.000 no
C19 . H192 . 1.000 no
C19 . H193 . 1.000 no
C20 . C21 . 1.398(4) yes
C20 . H201 . 1.000 no
C21 . C22 . 1.367(4) yes
C21 . H211 . 1.000 no
C22 . C23 . 1.402(4) yes
C22 . H221 . 1.000 no
C23 . C24 . 1.410(3) yes
C23 . C25 . 1.436(4) yes
C24 . C28 . 1.434(3) yes
C25 . C26 . 1.348(4) yes
C25 . H251 . 1.000 no
C26 . C27 . 1.441(4) yes
C26 . H261 . 1.000 no
C27 . C28 . 1.406(3) yes
C27 . C29 . 1.400(4) yes
C29 . C30 . 1.369(4) yes
C29 . H291 . 1.000 no
C30 . C31 . 1.417(3) yes
C30 . H301 . 1.000 no
C31 . C32 . 1.478(3) yes
C32 . C33 . 1.388(3) yes
C32 . C37 . 1.400(3) yes
C33 . C34 . 1.390(3) yes
C33 . H331 . 1.000 no
C34 . C35 . 1.386(3) yes
C34 . H341 . 1.000 no
C35 . C36 . 1.389(4) yes
C35 . O2 . 1.368(3) yes
C36 . C37 . 1.381(4) yes
C36 . H361 . 1.000 no
C37 . H371 . 1.000 no
C38 . O2 . 1.430(4) yes
C38 . H381 . 1.000 no
C38 . H382 . 1.000 no
C38 . H383 . 1.000 no
P1 . F1 . 1.522(5) yes
P1 . F2 . 1.606(5) yes
P1 . F3 . 1.513(6) yes
P1 . F4 . 1.652(5) yes
P1 . F5 . 1.549(5) yes
P1 . F6 . 1.555(5) yes
P1 . F11 . 1.599(3) yes
P1 . F12 . 1.552(4) yes
P1 . F13 . 1.619(3) yes
P1 . F14 . 1.542(3) yes
P1 . F15 . 1.593(3) yes
P1 . F16 . 1.511(3) yes
